data_7105571
loop_
_publ_author_name
'Lang, Thomas'
'Guenet, Aur\'elie'
'Graf, Ernest'
'Kyritsakas, Nathalie'
'Hosseini, Mir Wais'

_publ_section_title
;
 Porphyrin based molecular turnstiles
;
_journal_issue 20
_journal_name_full 'Chemical Communications'
_journal_page_first 3508
_journal_paper_doi 10.1039/b927112k
_journal_volume 46
_journal_year 2010
_chemical_formula_moiety '2(C79 H65 N9 O12 Pd Sn), C2 H2 Cl4, 4(H2 O)'
_chemical_formula_sum 'C80 H75 Cl2 N9 O14 Pd Sn'
_chemical_formula_weight 1682.48
_chemical_name_systematic
;
?
;
_space_group_IT_number 2
_symmetry_cell_setting triclinic
_symmetry_space_group_name_Hall '-P 1'
_symmetry_space_group_name_H-M 'P -1'
_atom_sites_solution_hydrogens geom
_atom_sites_solution_primary direct
_atom_sites_solution_secondary difmap
_audit_creation_method SHELXL-97
_cell_angle_alpha 99.048(2)
_cell_angle_beta 102.999(2)
_cell_angle_gamma 100.826(2)
_cell_formula_units_Z 2
_cell_length_a 11.2051(7)
_cell_length_b 15.7990(10)
_cell_length_c 22.5004(15)
_cell_measurement_reflns_used 3035
_cell_measurement_temperature 173(2)
_cell_measurement_theta_max 27.53
_cell_measurement_theta_min 2.47
_cell_volume 3728.3(4)
_computing_cell_refinement 'Bruker SMART'
_computing_data_collection 'Bruker SMART'
_computing_data_reduction 'Bruker SAINT'
_computing_molecular_graphics 'Bruker SHELXTL'
_computing_publication_material 'Bruker SHELXTL'
_computing_structure_refinement 'SHELXL-97 (Sheldrick, 1997)'
_computing_structure_solution 'SHELXS-97 (Sheldrick, 1990)'
_diffrn_ambient_temperature 173(2)
_diffrn_measured_fraction_theta_full 0.971
_diffrn_measured_fraction_theta_max 0.971
_diffrn_measurement_device_type 'CCD area detector'
_diffrn_measurement_method 'phi and omega scans'
_diffrn_radiation_monochromator graphite
_diffrn_radiation_source 'fine-focus sealed tube'
_diffrn_radiation_type MoK\a
_diffrn_radiation_wavelength 0.71073
_diffrn_reflns_av_R_equivalents 0.0811
_diffrn_reflns_av_sigmaI/netI 0.1246
_diffrn_reflns_limit_h_max 14
_diffrn_reflns_limit_h_min -14
_diffrn_reflns_limit_k_max 20
_diffrn_reflns_limit_k_min -20
_diffrn_reflns_limit_l_max 29
_diffrn_reflns_limit_l_min -29
_diffrn_reflns_number 41064
_diffrn_reflns_theta_full 27.53
_diffrn_reflns_theta_max 27.53
_diffrn_reflns_theta_min 1.34
_exptl_absorpt_coefficient_mu 0.720
_exptl_absorpt_correction_T_max 0.9315
_exptl_absorpt_correction_T_min 0.9186
_exptl_absorpt_correction_type multi-scan
_exptl_absorpt_process_details sadabs
_exptl_crystal_colour colorless
_exptl_crystal_density_diffrn 1.499
_exptl_crystal_density_meas ?
_exptl_crystal_density_method 'not measured'
_exptl_crystal_description prism
_exptl_crystal_F_000 1720
_exptl_crystal_size_max 0.12
_exptl_crystal_size_mid 0.12
_exptl_crystal_size_min 0.10
_refine_diff_density_max 1.473
_refine_diff_density_min -1.286
_refine_diff_density_rms 0.182
_refine_ls_extinction_method none
_refine_ls_goodness_of_fit_ref 1.059
_refine_ls_hydrogen_treatment constr
_refine_ls_matrix_type full
_refine_ls_number_parameters 948
_refine_ls_number_reflns 16696
_refine_ls_number_restraints 3
_refine_ls_restrained_S_all 1.059
_refine_ls_R_factor_all 0.1502
_refine_ls_R_factor_gt 0.0895
_refine_ls_shift/su_max 0.001
_refine_ls_shift/su_mean 0.000
_refine_ls_structure_factor_coef Fsqd
_refine_ls_weighting_details 'calc w=1/[\s^2^(Fo^2^)+(0.1284P)^2^+17.7320P] where P=(Fo^2^+2Fc^2^)/3'
_refine_ls_weighting_scheme calc
_refine_ls_wR_factor_gt 0.2368
_refine_ls_wR_factor_ref 0.2707
_reflns_number_gt 10144
_reflns_number_total 16696
_reflns_threshold_expression >2sigma(I)
_cod_data_source_file b927112k.txt
_cod_data_source_block e1484a
_cod_depositor_comments
;
The following automatic conversions were performed:
'_symmetry_cell_setting' value 'Triclinic' changed to 'triclinic'
according to '/home/saulius/struct/CIF-dictionaries/cif_core.dic'
dictionary named 'cif_core.dic' version 2.4.1 from 2010-06-29.

Automatic conversion script
Id: cif_fix_enum 1527 2010-12-29 10:47:43Z saulius 

The following automatic conversions were performed:

'_exptl_crystal_density_meas' value 'none' was changed to '?' - the
value is perceived as not measured.

Automatic conversion script
Id: cif_fix_values 3008 2015-01-20 13:52:24Z robertas 
;
_cod_original_sg_symbol_H-M P-1
_cod_database_code 7105571

loop_
_symmetry_equiv_pos_as_xyz
'x, y, z'
'-x, -y, -z'

loop_
_atom_site_label
_atom_site_type_symbol
_atom_site_fract_x
_atom_site_fract_y
_atom_site_fract_z
_atom_site_U_iso_or_equiv
_atom_site_adp_type
_atom_site_occupancy
_atom_site_symmetry_multiplicity
_atom_site_calc_flag
_atom_site_refinement_flags
_atom_site_disorder_assembly
_atom_site_disorder_group
Sn1 Sn 0.41893(5) 0.83036(3) 0.31933(2) 0.02231(17) Uani 1 1 d . . .
Pd1 Pd 1.10984(7) 0.66842(5) -0.01857(3) 0.0386(2) Uani 1 1 d . . .
N1 N 0.5270(6) 0.9057(4) 0.2727(3) 0.0275(15) Uani 1 1 d . . .
C1 C 0.5896(7) 0.8741(5) 0.2316(3) 0.0231(17) Uani 1 1 d . . .
C2 C 0.6454(8) 0.9468(5) 0.2074(4) 0.033(2) Uani 1 1 d . . .
H2 H 0.6928 0.9434 0.1773 0.040 Uiso 1 1 calc R . .
C3 C 0.6179(9) 1.0210(5) 0.2354(4) 0.034(2) Uani 1 1 d . . .
H3 H 0.6443 1.0791 0.2293 0.041 Uiso 1 1 calc R . .
C4 C 0.5418(8) 0.9951(5) 0.2755(4) 0.0267(18) Uani 1 1 d . . .
C5 C 0.4955(8) 1.0529(5) 0.3144(4) 0.0265(18) Uani 1 1 d . . .
C6 C 0.4245(8) 1.0292(5) 0.3565(4) 0.0253(17) Uani 1 1 d . . .
C7 C 0.3824(8) 1.0890(5) 0.3978(4) 0.031(2) Uani 1 1 d . . .
H7 H 0.3978 1.1512 0.4021 0.037 Uiso 1 1 calc R . .
C8 C 0.3166(8) 1.0402(5) 0.4295(4) 0.0289(19) Uani 1 1 d . . .
H8 H 0.2751 1.0620 0.4590 0.035 Uiso 1 1 calc R . .
C9 C 0.3209(8) 0.9503(5) 0.4106(4) 0.0257(18) Uani 1 1 d . . .
N2 N 0.3871(6) 0.9458(4) 0.3658(3) 0.0253(15) Uani 1 1 d . . .
C10 C 0.2658(8) 0.8791(5) 0.4338(4) 0.0272(18) Uani 1 1 d . . .
C11 C 0.2691(8) 0.7893(5) 0.4155(4) 0.0257(17) Uani 1 1 d . . .
C12 C 0.2262(9) 0.7182(5) 0.4450(4) 0.035(2) Uani 1 1 d . . .
H12 H 0.1876 0.7224 0.4786 0.042 Uiso 1 1 calc R . .
C13 C 0.2514(9) 0.6453(5) 0.4160(4) 0.035(2) Uani 1 1 d . . .
H13 H 0.2321 0.5882 0.4247 0.042 Uiso 1 1 calc R . .
C14 C 0.3131(8) 0.6691(5) 0.3692(4) 0.0291(19) Uani 1 1 d . . .
N3 N 0.3199(7) 0.7559(4) 0.3689(3) 0.0273(16) Uani 1 1 d . . .
C15 C 0.3624(8) 0.6109(5) 0.3311(4) 0.0275(19) Uani 1 1 d . . .
C16 C 0.4320(8) 0.6342(5) 0.2893(4) 0.0257(18) Uani 1 1 d . . .
C17 C 0.4900(9) 0.5766(6) 0.2550(4) 0.033(2) Uani 1 1 d . . .
H17 H 0.4841 0.5158 0.2547 0.040 Uiso 1 1 calc R . .
C18 C 0.5549(8) 0.6258(5) 0.2230(4) 0.031(2) Uani 1 1 d . . .
H18 H 0.6033 0.6048 0.1968 0.038 Uiso 1 1 calc R . .
C19 C 0.5391(7) 0.7137(5) 0.2351(4) 0.0245(17) Uani 1 1 d . . .
N4 N 0.4619(6) 0.7165(4) 0.2748(3) 0.0235(15) Uani 1 1 d . . .
C20 C 0.5981(8) 0.7860(5) 0.2149(3) 0.0237(17) Uani 1 1 d . . .
C21 C 0.5271(8) 1.1482(5) 0.3115(4) 0.0278(19) Uani 1 1 d . . .
C22 C 0.4733(8) 1.1758(5) 0.2569(4) 0.0298(19) Uani 1 1 d . . .
H22 H 0.4155 1.1347 0.2224 0.036 Uiso 1 1 calc R . .
C23 C 0.5064(9) 1.2635(6) 0.2549(4) 0.035(2) Uani 1 1 d . . .
H23 H 0.4702 1.2818 0.2181 0.042 Uiso 1 1 calc R . .
C24 C 0.5893(8) 1.3261(5) 0.3036(4) 0.031(2) Uani 1 1 d . . .
C25 C 0.6391(10) 1.2999(6) 0.3578(5) 0.041(2) Uani 1 1 d . . .
H25 H 0.6947 1.3419 0.3925 0.049 Uiso 1 1 calc R . .
C26 C 0.6075(9) 1.2116(6) 0.3613(4) 0.039(2) Uani 1 1 d . . .
H26 H 0.6419 1.1943 0.3988 0.047 Uiso 1 1 calc R . .
O1 O 0.6157(7) 1.4103(4) 0.2954(3) 0.0452(17) Uani 1 1 d . . .
C27 C 0.7018(12) 1.4750(7) 0.3434(6) 0.062(3) Uani 1 1 d . . .
H27A H 0.7849 1.4613 0.3503 0.094 Uiso 1 1 calc R . .
H27B H 0.6739 1.4765 0.3818 0.094 Uiso 1 1 calc R . .
H27C H 0.7067 1.5326 0.3318 0.094 Uiso 1 1 calc R . .
C28 C 0.2051(8) 0.9020(5) 0.4858(4) 0.0242(17) Uani 1 1 d . . .
C29 C 0.0783(9) 0.8691(6) 0.4774(4) 0.039(2) Uani 1 1 d . . .
H29 H 0.0302 0.8292 0.4398 0.046 Uiso 1 1 calc R . .
C30 C 0.0200(9) 0.8944(7) 0.5242(5) 0.044(3) Uani 1 1 d . . .
H30 H -0.0675 0.8718 0.5185 0.053 Uiso 1 1 calc R . .
C31 C 0.0902(9) 0.9515(6) 0.5779(4) 0.034(2) Uani 1 1 d . . .
C32 C 0.2174(8) 0.9822(5) 0.5872(4) 0.0286(18) Uani 1 1 d . . .
H32 H 0.2665 1.0199 0.6255 0.034 Uiso 1 1 calc R . .
C33 C 0.2736(8) 0.9580(6) 0.5406(4) 0.0298(19) Uani 1 1 d . . .
H33 H 0.3612 0.9805 0.5468 0.036 Uiso 1 1 calc R . .
C34 C 0.0332(10) 0.9824(7) 0.6269(5) 0.045(3) Uani 1 1 d . . .
N5 N -0.0059(10) 1.0094(7) 0.6660(5) 0.065(3) Uani 1 1 d . . .
C35 C 0.3409(8) 0.5161(5) 0.3364(4) 0.030(2) Uani 1 1 d . . .
C36 C 0.2600(10) 0.4533(6) 0.2890(4) 0.038(2) Uani 1 1 d . . .
H36 H 0.2183 0.4704 0.2528 0.046 Uiso 1 1 calc R . .
C37 C 0.2356(10) 0.3633(6) 0.2920(4) 0.038(2) Uani 1 1 d . . .
H37 H 0.1770 0.3201 0.2589 0.046 Uiso 1 1 calc R . .
C38 C 0.3005(9) 0.3403(5) 0.3448(4) 0.034(2) Uani 1 1 d . . .
C39 C 0.3862(9) 0.4029(6) 0.3918(4) 0.035(2) Uani 1 1 d . . .
H39 H 0.4322 0.3857 0.4270 0.042 Uiso 1 1 calc R . .
C40 C 0.4064(8) 0.4909(6) 0.3885(4) 0.0319(19) Uani 1 1 d . . .
H40 H 0.4647 0.5340 0.4217 0.038 Uiso 1 1 calc R . .
O2 O 0.2839(7) 0.2547(4) 0.3533(3) 0.0469(17) Uani 1 1 d . . .
C41 C 0.1942(12) 0.1891(7) 0.3054(6) 0.066(3) Uani 1 1 d . . .
H41A H 0.1100 0.1997 0.3027 0.099 Uiso 1 1 calc R . .
H41B H 0.1962 0.1309 0.3148 0.099 Uiso 1 1 calc R . .
H41C H 0.2147 0.1915 0.2654 0.099 Uiso 1 1 calc R . .
C42 C 0.6811(8) 0.7678(5) 0.1731(4) 0.0257(17) Uani 1 1 d . . .
C43 C 0.8068(9) 0.8133(6) 0.1900(4) 0.034(2) Uani 1 1 d . . .
H43 H 0.8384 0.8571 0.2274 0.041 Uiso 1 1 calc R . .
C44 C 0.8864(9) 0.7957(6) 0.1529(4) 0.035(2) Uani 1 1 d . . .
H44 H 0.9713 0.8284 0.1640 0.042 Uiso 1 1 calc R . .
C45 C 0.8403(8) 0.7294(6) 0.0993(4) 0.0284(19) Uani 1 1 d . . .
C46 C 0.7157(9) 0.6822(6) 0.0817(4) 0.031(2) Uani 1 1 d . . .
H46 H 0.6856 0.6367 0.0453 0.038 Uiso 1 1 calc R . .
C47 C 0.6357(8) 0.7025(5) 0.1182(4) 0.0274(18) Uani 1 1 d . . .
H47 H 0.5497 0.6719 0.1058 0.033 Uiso 1 1 calc R . .
C48 C 0.9254(9) 0.7105(6) 0.0623(4) 0.035(2) Uani 1 1 d . . .
N6 N 0.9955(7) 0.6976(5) 0.0344(3) 0.0391(19) Uani 1 1 d . . .
O3 O 0.5703(6) 0.8529(4) 0.3945(3) 0.0341(14) Uani 1 1 d . . .
C49 C 0.6402(8) 0.7961(5) 0.4124(4) 0.0289(18) Uani 1 1 d . . .
C50 C 0.6265(9) 0.7580(6) 0.4631(4) 0.037(2) Uani 1 1 d . . .
H50 H 0.5655 0.7703 0.4845 0.044 Uiso 1 1 calc R . .
C51 C 0.7030(10) 0.7018(7) 0.4822(5) 0.046(3) Uani 1 1 d . . .
H51 H 0.6961 0.6774 0.5177 0.055 Uiso 1 1 calc R . .
C52 C 0.7890(10) 0.6813(7) 0.4499(4) 0.043(2) Uani 1 1 d . . .
H52 H 0.8404 0.6426 0.4627 0.051 Uiso 1 1 calc R . .
C53 C 0.7991(8) 0.7178(6) 0.3987(4) 0.0301(19) Uani 1 1 d . . .
C54 C 0.7280(8) 0.7753(5) 0.3810(4) 0.0279(18) Uani 1 1 d . . .
H54 H 0.7387 0.8016 0.3468 0.034 Uiso 1 1 calc R . .
O4 O 0.8881(6) 0.6947(4) 0.3700(3) 0.0377(15) Uani 1 1 d . . .
C55 C 0.8990(9) 0.7298(7) 0.3166(4) 0.038(2) Uani 1 1 d . . .
H55A H 0.9322 0.7944 0.3288 0.046 Uiso 1 1 calc R . .
H55B H 0.8154 0.7173 0.2864 0.046 Uiso 1 1 calc R . .
C56 C 0.9871(9) 0.6874(7) 0.2877(5) 0.044(2) Uani 1 1 d . . .
H56A H 1.0116 0.7193 0.2561 0.052 Uiso 1 1 calc R . .
H56B H 1.0643 0.6890 0.3200 0.052 Uiso 1 1 calc R . .
O5 O 0.9242(7) 0.5998(5) 0.2595(3) 0.0526(19) Uani 1 1 d . . .
C57 C 1.0046(11) 0.5510(7) 0.2385(5) 0.050(3) Uani 1 1 d . . .
H57A H 0.9688 0.4873 0.2339 0.060 Uiso 1 1 calc R . .
H57B H 1.0876 0.5669 0.2695 0.060 Uiso 1 1 calc R . .
C58 C 1.0210(12) 0.5691(8) 0.1768(5) 0.055(3) Uani 1 1 d . . .
H58A H 0.9378 0.5591 0.1466 0.066 Uiso 1 1 calc R . .
H58B H 1.0662 0.6311 0.1819 0.066 Uiso 1 1 calc R . .
O6 O 1.0912(7) 0.5111(5) 0.1550(3) 0.0498(19) Uani 1 1 d . . .
C59 C 1.1106(11) 0.5224(7) 0.0960(5) 0.046(3) Uani 1 1 d . . .
H59A H 1.0318 0.5300 0.0692 0.055 Uiso 1 1 calc R . .
H59B H 1.1307 0.4687 0.0755 0.055 Uiso 1 1 calc R . .
C60 C 1.2171(10) 0.6020(7) 0.1018(5) 0.045(2) Uani 1 1 d . . .
H60A H 1.2005 0.6556 0.1246 0.054 Uiso 1 1 calc R . .
H60B H 1.2978 0.5928 0.1256 0.054 Uiso 1 1 calc R . .
N7 N 1.2252(7) 0.6129(6) 0.0401(4) 0.043(2) Uani 1 1 d . . .
C61 C 1.3053(8) 0.5743(6) 0.0144(4) 0.036(2) Uani 1 1 d . . .
O7 O 1.3749(7) 0.5312(5) 0.0373(3) 0.0523(19) Uani 1 1 d . . .
C62 C 1.2975(8) 0.5904(6) -0.0513(4) 0.035(2) Uani 1 1 d . . .
C63 C 1.3716(9) 0.5646(6) -0.0893(5) 0.045(3) Uani 1 1 d . . .
H63 H 1.4354 0.5349 -0.0752 0.054 Uiso 1 1 calc R . .
C64 C 1.3498(10) 0.5835(7) -0.1490(5) 0.049(3) Uani 1 1 d . . .
H64 H 1.3977 0.5651 -0.1764 0.058 Uiso 1 1 calc R . .
C65 C 1.2599(10) 0.6282(7) -0.1682(5) 0.050(3) Uani 1 1 d . . .
H65 H 1.2461 0.6418 -0.2084 0.060 Uiso 1 1 calc R . .
C66 C 1.1888(9) 0.6536(7) -0.1284(5) 0.044(2) Uani 1 1 d . . .
N8 N 1.2120(7) 0.6342(5) -0.0717(3) 0.0340(17) Uani 1 1 d . . .
C67 C 1.0814(10) 0.6984(8) -0.1430(5) 0.048(3) Uani 1 1 d . . .
O8 O 1.0460(8) 0.7138(7) -0.1950(4) 0.071(3) Uani 1 1 d . . .
N9 N 1.0316(8) 0.7153(6) -0.0939(4) 0.043(2) Uani 1 1 d . . .
C68 C 0.9292(10) 0.7600(7) -0.1003(5) 0.048(3) Uani 1 1 d . . .
H68A H 0.9326 0.7946 -0.1332 0.057 Uiso 1 1 calc R . .
H68B H 0.9404 0.8017 -0.0606 0.057 Uiso 1 1 calc R . .
C69 C 0.8003(10) 0.6964(8) -0.1169(5) 0.057(3) Uani 1 1 d . . .
H69A H 0.7863 0.6572 -0.1580 0.069 Uiso 1 1 calc R . .
H69B H 0.7983 0.6591 -0.0855 0.069 Uiso 1 1 calc R . .
O9 O 0.7008(7) 0.7427(6) -0.1191(3) 0.064(2) Uani 1 1 d . . .
C70 C 0.6592(11) 0.7492(9) -0.0646(5) 0.058(3) Uani 1 1 d . . .
H70A H 0.7315 0.7760 -0.0278 0.069 Uiso 1 1 calc R . .
H70B H 0.6207 0.6897 -0.0599 0.069 Uiso 1 1 calc R . .
C71 C 0.5644(10) 0.8048(8) -0.0683(5) 0.050(3) Uani 1 1 d . . .
H71A H 0.6035 0.8659 -0.0697 0.060 Uiso 1 1 calc R . .
H71B H 0.4934 0.7802 -0.1060 0.060 Uiso 1 1 calc R . .
O10 O 0.5217(8) 0.8032(6) -0.0131(4) 0.061(2) Uani 1 1 d . . .
C72 C 0.4321(11) 0.8544(8) -0.0081(5) 0.051(3) Uani 1 1 d . . .
H72A H 0.3560 0.8319 -0.0435 0.061 Uiso 1 1 calc R . .
H72B H 0.4679 0.9167 -0.0079 0.061 Uiso 1 1 calc R . .
C73 C 0.3997(10) 0.8465(7) 0.0528(5) 0.045(2) Uani 1 1 d . . .
H73A H 0.3574 0.7850 0.0514 0.054 Uiso 1 1 calc R . .
H73B H 0.4768 0.8644 0.0879 0.054 Uiso 1 1 calc R . .
O11 O 0.3176(7) 0.9037(5) 0.0600(3) 0.053(2) Uani 1 1 d . . .
C74 C 0.2764(9) 0.9101(7) 0.1139(4) 0.040(2) Uani 1 1 d . . .
C75 C 0.2918(8) 0.8542(6) 0.1556(4) 0.033(2) Uani 1 1 d . . .
H75 H 0.3328 0.8077 0.1481 0.039 Uiso 1 1 calc R . .
C76 C 0.2466(8) 0.8666(6) 0.2088(4) 0.0287(18) Uani 1 1 d . . .
C77 C 0.1864(8) 0.9350(6) 0.2194(4) 0.036(2) Uani 1 1 d . . .
H77 H 0.1553 0.9439 0.2553 0.043 Uiso 1 1 calc R . .
C78 C 0.1723(9) 0.9896(6) 0.1774(5) 0.042(2) Uani 1 1 d . . .
H78 H 0.1304 1.0357 0.1848 0.051 Uiso 1 1 calc R . .
C79 C 0.2171(9) 0.9792(7) 0.1249(5) 0.041(2) Uani 1 1 d . . .
H79 H 0.2079 1.0182 0.0969 0.050 Uiso 1 1 calc R . .
O12 O 0.2586(5) 0.8110(4) 0.2487(3) 0.0325(14) Uani 1 1 d . . .
C80 C 0.047(3) 0.6532(17) 0.6562(12) 0.385(8) Uani 1 1 d D . .
H80A H -0.0041 0.6544 0.6868 0.462 Uiso 1 1 calc R . .
H80B H 0.1337 0.6502 0.6764 0.462 Uiso 1 1 calc R . .
Cl1 Cl 0.0430(9) 0.7384(10) 0.6171(9) 0.385(8) Uani 1 1 d D . .
Cl2 Cl -0.0251(10) 0.5691(10) 0.5880(9) 0.385(8) Uani 1 1 d D . .
O13 O 0.8278(7) 0.0769(5) 0.1295(4) 0.0613(16) Uani 1 1 d . . .
O14 O 0.9059(7) 0.9525(5) 0.0392(4) 0.0613(16) Uani 1 1 d . . .

loop_
_atom_site_aniso_label
_atom_site_aniso_U_11
_atom_site_aniso_U_22
_atom_site_aniso_U_33
_atom_site_aniso_U_23
_atom_site_aniso_U_13
_atom_site_aniso_U_12
Sn1 0.0265(3) 0.0153(3) 0.0318(3) 0.0051(2) 0.0222(2) 0.0033(2)
Pd1 0.0348(5) 0.0455(5) 0.0432(4) 0.0056(3) 0.0254(4) 0.0128(4)
N1 0.028(4) 0.023(3) 0.035(4) 0.002(3) 0.021(3) 0.004(3)
C1 0.024(4) 0.025(4) 0.024(4) 0.007(3) 0.012(3) 0.006(3)
C2 0.037(5) 0.026(4) 0.049(5) 0.012(4) 0.032(5) 0.009(4)
C3 0.046(6) 0.021(4) 0.047(5) 0.013(4) 0.032(5) 0.009(4)
C4 0.023(5) 0.020(4) 0.044(5) 0.010(3) 0.019(4) 0.005(3)
C5 0.034(5) 0.018(4) 0.033(4) 0.005(3) 0.019(4) 0.008(4)
C6 0.027(5) 0.018(4) 0.034(4) 0.002(3) 0.016(4) 0.005(3)
C7 0.037(5) 0.019(4) 0.041(5) 0.002(3) 0.024(4) 0.009(4)
C8 0.036(5) 0.026(4) 0.035(4) 0.010(3) 0.022(4) 0.015(4)
C9 0.027(5) 0.024(4) 0.033(4) 0.004(3) 0.020(4) 0.006(4)
N2 0.032(4) 0.013(3) 0.041(4) 0.009(3) 0.026(3) 0.005(3)
C10 0.030(5) 0.022(4) 0.036(4) 0.005(3) 0.022(4) 0.005(4)
C11 0.024(5) 0.026(4) 0.026(4) 0.001(3) 0.011(4) 0.002(3)
C12 0.047(6) 0.028(4) 0.043(5) 0.012(4) 0.033(5) 0.012(4)
C13 0.050(6) 0.020(4) 0.048(5) 0.013(4) 0.039(5) 0.007(4)
C14 0.030(5) 0.025(4) 0.040(5) 0.005(3) 0.025(4) 0.008(4)
N3 0.036(4) 0.013(3) 0.041(4) 0.006(3) 0.025(3) 0.007(3)
C15 0.037(5) 0.015(4) 0.037(4) 0.007(3) 0.024(4) 0.002(4)
C16 0.035(5) 0.013(4) 0.034(4) 0.004(3) 0.019(4) 0.008(3)
C17 0.044(6) 0.024(4) 0.041(5) 0.007(4) 0.029(4) 0.013(4)
C18 0.041(5) 0.028(4) 0.034(4) 0.007(3) 0.027(4) 0.010(4)
C19 0.022(4) 0.027(4) 0.027(4) 0.001(3) 0.012(3) 0.008(3)
N4 0.025(4) 0.015(3) 0.037(4) 0.006(3) 0.023(3) 0.003(3)
C20 0.030(5) 0.022(4) 0.025(4) 0.007(3) 0.017(4) 0.006(3)
C21 0.032(5) 0.021(4) 0.040(5) 0.008(3) 0.027(4) 0.006(4)
C22 0.031(5) 0.027(4) 0.032(4) 0.006(3) 0.016(4) -0.002(4)
C23 0.049(6) 0.027(4) 0.038(5) 0.019(4) 0.022(5) 0.009(4)
C24 0.036(5) 0.017(4) 0.046(5) 0.008(4) 0.020(4) 0.004(4)
C25 0.050(6) 0.023(5) 0.043(5) 0.001(4) 0.008(5) 0.003(4)
C26 0.045(6) 0.028(5) 0.036(5) 0.004(4) 0.003(4) 0.003(4)
O1 0.061(5) 0.022(3) 0.052(4) 0.011(3) 0.020(4) -0.001(3)
C27 0.062(8) 0.022(5) 0.091(9) 0.016(6) 0.007(7) -0.009(5)
C28 0.031(5) 0.019(4) 0.032(4) 0.009(3) 0.020(4) 0.010(3)
C29 0.029(5) 0.045(6) 0.038(5) -0.008(4) 0.019(4) 0.000(4)
C30 0.032(6) 0.047(6) 0.054(6) -0.005(5) 0.028(5) 0.002(5)
C31 0.039(6) 0.032(5) 0.036(5) 0.002(4) 0.024(4) 0.012(4)
C32 0.030(5) 0.031(5) 0.024(4) 0.004(3) 0.009(4) 0.005(4)
C33 0.023(5) 0.037(5) 0.032(4) 0.005(4) 0.014(4) 0.009(4)
C34 0.052(7) 0.043(6) 0.046(6) 0.000(4) 0.034(5) 0.005(5)
N5 0.068(7) 0.070(7) 0.062(6) -0.004(5) 0.044(6) 0.010(5)
C35 0.041(5) 0.019(4) 0.039(5) 0.009(3) 0.029(4) 0.004(4)
C36 0.058(7) 0.025(4) 0.042(5) 0.016(4) 0.029(5) 0.012(4)
C37 0.047(6) 0.023(4) 0.044(5) 0.002(4) 0.019(5) 0.002(4)
C38 0.040(6) 0.024(4) 0.047(5) 0.012(4) 0.029(5) 0.008(4)
C39 0.044(6) 0.029(5) 0.042(5) 0.017(4) 0.020(5) 0.010(4)
C40 0.032(5) 0.032(5) 0.035(5) 0.008(4) 0.014(4) 0.007(4)
O2 0.059(5) 0.021(3) 0.066(5) 0.018(3) 0.024(4) 0.005(3)
C41 0.071(9) 0.035(6) 0.093(10) 0.018(6) 0.030(8) 0.003(6)
C42 0.020(4) 0.027(4) 0.034(4) 0.009(3) 0.013(4) 0.006(4)
C43 0.038(5) 0.032(5) 0.035(5) 0.006(4) 0.020(4) 0.006(4)
C44 0.029(5) 0.036(5) 0.043(5) 0.009(4) 0.020(4) 0.005(4)
C45 0.028(5) 0.034(5) 0.033(4) 0.012(4) 0.018(4) 0.014(4)
C46 0.043(6) 0.031(5) 0.028(4) 0.008(3) 0.018(4) 0.015(4)
C47 0.025(5) 0.029(4) 0.035(4) 0.008(3) 0.019(4) 0.006(4)
C48 0.038(6) 0.042(5) 0.035(5) 0.017(4) 0.021(4) 0.011(4)
N6 0.031(4) 0.059(5) 0.040(4) 0.012(4) 0.025(4) 0.021(4)
O3 0.037(4) 0.028(3) 0.041(3) 0.003(3) 0.021(3) 0.007(3)
C49 0.027(5) 0.026(4) 0.031(4) 0.002(3) 0.010(4) 0.002(4)
C50 0.039(6) 0.038(5) 0.038(5) 0.006(4) 0.022(4) 0.009(4)
C51 0.058(7) 0.044(6) 0.041(5) 0.014(4) 0.024(5) 0.005(5)
C52 0.054(7) 0.042(6) 0.039(5) 0.011(4) 0.016(5) 0.019(5)
C53 0.025(5) 0.035(5) 0.026(4) 0.001(3) 0.006(4) 0.004(4)
C54 0.031(5) 0.028(4) 0.027(4) 0.007(3) 0.014(4) 0.006(4)
O4 0.036(4) 0.045(4) 0.038(3) 0.008(3) 0.015(3) 0.017(3)
C55 0.036(6) 0.051(6) 0.033(5) 0.006(4) 0.016(4) 0.018(5)
C56 0.036(6) 0.051(6) 0.048(6) 0.010(5) 0.018(5) 0.011(5)
O5 0.049(5) 0.054(5) 0.056(4) -0.006(3) 0.030(4) 0.008(4)
C57 0.065(8) 0.042(6) 0.053(6) 0.007(5) 0.034(6) 0.012(5)
C58 0.077(8) 0.060(7) 0.049(6) 0.017(5) 0.040(6) 0.033(6)
O6 0.065(5) 0.054(4) 0.051(4) 0.016(3) 0.036(4) 0.034(4)
C59 0.061(7) 0.042(6) 0.044(5) 0.012(4) 0.030(5) 0.016(5)
C60 0.041(6) 0.052(6) 0.046(6) 0.007(5) 0.021(5) 0.014(5)
N7 0.031(5) 0.051(5) 0.050(5) 0.005(4) 0.024(4) 0.010(4)
C61 0.023(5) 0.037(5) 0.048(5) -0.001(4) 0.018(4) 0.006(4)
O7 0.043(4) 0.070(5) 0.058(4) 0.015(4) 0.024(4) 0.033(4)
C62 0.024(5) 0.033(5) 0.049(5) -0.001(4) 0.021(4) 0.003(4)
C63 0.040(6) 0.038(5) 0.064(6) 0.003(5) 0.031(5) 0.012(5)
C64 0.046(6) 0.062(7) 0.049(6) 0.006(5) 0.031(5) 0.023(6)
C65 0.049(7) 0.067(7) 0.042(5) 0.008(5) 0.031(5) 0.016(6)
C66 0.039(6) 0.052(6) 0.047(6) 0.005(5) 0.026(5) 0.009(5)
N8 0.026(4) 0.041(4) 0.039(4) 0.003(3) 0.019(3) 0.011(4)
C67 0.047(6) 0.068(7) 0.045(6) 0.019(5) 0.026(5) 0.029(6)
O8 0.074(6) 0.117(8) 0.047(5) 0.030(5) 0.031(4) 0.051(6)
N9 0.043(5) 0.051(5) 0.045(5) 0.014(4) 0.023(4) 0.019(4)
C68 0.045(6) 0.068(7) 0.041(5) 0.014(5) 0.019(5) 0.030(6)
C69 0.052(7) 0.093(9) 0.045(6) 0.017(6) 0.026(6) 0.041(7)
O9 0.052(5) 0.122(7) 0.043(4) 0.030(4) 0.027(4) 0.050(5)
C70 0.053(7) 0.084(9) 0.054(7) 0.022(6) 0.033(6) 0.028(7)
C71 0.051(7) 0.069(7) 0.041(5) 0.016(5) 0.027(5) 0.019(6)
O10 0.074(6) 0.082(6) 0.059(5) 0.034(4) 0.046(4) 0.048(5)
C72 0.065(8) 0.058(7) 0.046(6) 0.015(5) 0.035(6) 0.025(6)
C73 0.046(6) 0.051(6) 0.048(6) 0.009(5) 0.025(5) 0.020(5)
O11 0.066(5) 0.068(5) 0.048(4) 0.023(4) 0.035(4) 0.039(4)
C74 0.031(5) 0.053(6) 0.043(5) 0.009(4) 0.019(4) 0.014(5)
C75 0.033(5) 0.029(5) 0.040(5) 0.003(4) 0.015(4) 0.013(4)
C76 0.014(4) 0.034(5) 0.033(4) 0.005(4) 0.004(4) 0.001(4)
C77 0.029(5) 0.043(5) 0.035(5) 0.001(4) 0.014(4) 0.008(4)
C78 0.036(6) 0.040(6) 0.056(6) 0.009(5) 0.014(5) 0.017(5)
C79 0.043(6) 0.045(6) 0.045(5) 0.014(4) 0.016(5) 0.025(5)
O12 0.029(3) 0.032(3) 0.042(3) 0.010(3) 0.016(3) 0.006(3)
C80 0.156(7) 0.464(16) 0.64(2) 0.313(17) 0.128(10) 0.125(9)
Cl1 0.156(7) 0.464(16) 0.64(2) 0.313(17) 0.128(10) 0.125(9)
Cl2 0.156(7) 0.464(16) 0.64(2) 0.313(17) 0.128(10) 0.125(9)
O13 0.061(4) 0.062(4) 0.080(4) 0.045(3) 0.039(3) 0.012(3)
O14 0.061(4) 0.062(4) 0.080(4) 0.045(3) 0.039(3) 0.012(3)

loop_
_atom_type_symbol
_atom_type_description
_atom_type_scat_dispersion_real
_atom_type_scat_dispersion_imag
_atom_type_scat_source
C C 0.0033 0.0016 'International Tables Vol C Tables 4.2.6.8 and 6.1.1.4'
H H 0.0000 0.0000 'International Tables Vol C Tables 4.2.6.8 and 6.1.1.4'
N N 0.0061 0.0033 'International Tables Vol C Tables 4.2.6.8 and 6.1.1.4'
O O 0.0106 0.0060 'International Tables Vol C Tables 4.2.6.8 and 6.1.1.4'
Cl Cl 0.1484 0.1585 'International Tables Vol C Tables 4.2.6.8 and 6.1.1.4'
Pd Pd -0.9988 1.0072 'International Tables Vol C Tables 4.2.6.8 and 6.1.1.4'
Sn Sn -0.6537 1.4246 'International Tables Vol C Tables 4.2.6.8 and 6.1.1.4'

loop_
_geom_angle_atom_site_label_1
_geom_angle_atom_site_label_2
_geom_angle_atom_site_label_3
_geom_angle
_geom_angle_site_symmetry_1
_geom_angle_site_symmetry_3
_geom_angle_publ_flag
O3 Sn1 O12 175.3(2) . . ?
O3 Sn1 N3 86.2(3) . . ?
O12 Sn1 N3 90.9(3) . . ?
O3 Sn1 N2 84.0(3) . . ?
O12 Sn1 N2 92.4(3) . . ?
N3 Sn1 N2 90.7(2) . . ?
O3 Sn1 N1 91.0(3) . . ?
O12 Sn1 N1 91.9(3) . . ?
N3 Sn1 N1 177.1(3) . . ?
N2 Sn1 N1 89.5(2) . . ?
O3 Sn1 N4 93.3(2) . . ?
O12 Sn1 N4 90.4(2) . . ?
N3 Sn1 N4 90.6(2) . . ?
N2 Sn1 N4 176.8(3) . . ?
N1 Sn1 N4 89.1(2) . . ?
N8 Pd1 N6 176.6(3) . . ?
N8 Pd1 N9 81.6(3) . . ?
N6 Pd1 N9 98.0(3) . . ?
N8 Pd1 N7 80.5(3) . . ?
N6 Pd1 N7 99.9(3) . . ?
N9 Pd1 N7 162.1(3) . . ?
C1 N1 C4 107.9(6) . . ?
C1 N1 Sn1 126.1(5) . . ?
C4 N1 Sn1 125.9(5) . . ?
N1 C1 C20 126.4(7) . . ?
N1 C1 C2 108.2(6) . . ?
C20 C1 C2 125.4(6) . . ?
C3 C2 C1 107.8(6) . . ?
C3 C2 H2 126.1 . . ?
C1 C2 H2 126.1 . . ?
C2 C3 C4 107.1(7) . . ?
C2 C3 H3 126.5 . . ?
C4 C3 H3 126.5 . . ?
N1 C4 C5 125.7(7) . . ?
N1 C4 C3 109.0(6) . . ?
C5 C4 C3 125.2(7) . . ?
C4 C5 C6 126.1(7) . . ?
C4 C5 C21 116.5(6) . . ?
C6 C5 C21 117.4(6) . . ?
N2 C6 C5 125.8(6) . . ?
N2 C6 C7 108.5(6) . . ?
C5 C6 C7 125.7(7) . . ?
C8 C7 C6 107.3(7) . . ?
C8 C7 H7 126.4 . . ?
C6 C7 H7 126.4 . . ?
C7 C8 C9 108.0(6) . . ?
C7 C8 H8 126.0 . . ?
C9 C8 H8 126.0 . . ?
N2 C9 C10 126.4(7) . . ?
N2 C9 C8 108.1(6) . . ?
C10 C9 C8 125.5(6) . . ?
C6 N2 C9 108.1(6) . . ?
C6 N2 Sn1 126.7(4) . . ?
C9 N2 Sn1 125.2(5) . . ?
C9 C10 C11 126.2(6) . . ?
C9 C10 C28 116.2(6) . . ?
C11 C10 C28 117.5(6) . . ?
N3 C11 C10 125.7(7) . . ?
N3 C11 C12 108.4(6) . . ?
C10 C11 C12 125.8(6) . . ?
C13 C12 C11 107.1(6) . . ?
C13 C12 H12 126.5 . . ?
C11 C12 H12 126.5 . . ?
C12 C13 C14 107.9(7) . . ?
C12 C13 H13 126.0 . . ?
C14 C13 H13 126.0 . . ?
N3 C14 C15 126.1(7) . . ?
N3 C14 C13 108.9(6) . . ?
C15 C14 C13 125.0(7) . . ?
C14 N3 C11 107.6(6) . . ?
C14 N3 Sn1 126.0(5) . . ?
C11 N3 Sn1 125.5(5) . . ?
C16 C15 C14 126.0(7) . . ?
C16 C15 C35 115.8(6) . . ?
C14 C15 C35 118.2(6) . . ?
N4 C16 C15 127.1(6) . . ?
N4 C16 C17 107.4(6) . . ?
C15 C16 C17 125.4(7) . . ?
C18 C17 C16 107.0(7) . . ?
C18 C17 H17 126.5 . . ?
C16 C17 H17 126.5 . . ?
C17 C18 C19 109.3(6) . . ?
C17 C18 H18 125.3 . . ?
C19 C18 H18 125.3 . . ?
N4 C19 C20 125.8(6) . . ?
N4 C19 C18 107.1(6) . . ?
C20 C19 C18 127.0(6) . . ?
C19 N4 C16 109.2(6) . . ?
C19 N4 Sn1 126.2(5) . . ?
C16 N4 Sn1 123.9(4) . . ?
C19 C20 C1 126.3(6) . . ?
C19 C20 C42 116.5(6) . . ?
C1 C20 C42 117.2(6) . . ?
C26 C21 C22 118.2(8) . . ?
C26 C21 C5 122.1(8) . . ?
C22 C21 C5 119.7(8) . . ?
C23 C22 C21 118.6(8) . . ?
C23 C22 H22 120.7 . . ?
C21 C22 H22 120.7 . . ?
C22 C23 C24 123.4(8) . . ?
C22 C23 H23 118.3 . . ?
C24 C23 H23 118.3 . . ?
O1 C24 C23 117.7(8) . . ?
O1 C24 C25 124.1(8) . . ?
C23 C24 C25 118.3(8) . . ?
C24 C25 C26 119.8(9) . . ?
C24 C25 H25 120.1 . . ?
C26 C25 H25 120.1 . . ?
C21 C26 C25 121.8(9) . . ?
C21 C26 H26 119.1 . . ?
C25 C26 H26 119.1 . . ?
C24 O1 C27 119.0(8) . . ?
O1 C27 H27A 109.5 . . ?
O1 C27 H27B 109.5 . . ?
H27A C27 H27B 109.5 . . ?
O1 C27 H27C 109.5 . . ?
H27A C27 H27C 109.5 . . ?
H27B C27 H27C 109.5 . . ?
C33 C28 C29 119.2(7) . . ?
C33 C28 C10 120.8(7) . . ?
C29 C28 C10 120.0(7) . . ?
C28 C29 C30 120.1(8) . . ?
C28 C29 H29 119.9 . . ?
C30 C29 H29 119.9 . . ?
C31 C30 C29 119.3(9) . . ?
C31 C30 H30 120.3 . . ?
C29 C30 H30 120.3 . . ?
C30 C31 C32 120.6(7) . . ?
C30 C31 C34 121.5(8) . . ?
C32 C31 C34 117.9(8) . . ?
C31 C32 C33 119.6(8) . . ?
C31 C32 H32 120.2 . . ?
C33 C32 H32 120.2 . . ?
C28 C33 C32 121.1(8) . . ?
C28 C33 H33 119.5 . . ?
C32 C33 H33 119.5 . . ?
N5 C34 C31 176.7(12) . . ?
C36 C35 C40 119.2(8) . . ?
C36 C35 C15 119.9(8) . . ?
C40 C35 C15 120.9(8) . . ?
C35 C36 C37 122.0(9) . . ?
C35 C36 H36 119.0 . . ?
C37 C36 H36 119.0 . . ?
C38 C37 C36 117.5(9) . . ?
C38 C37 H37 121.2 . . ?
C36 C37 H37 121.2 . . ?
C39 C38 O2 116.4(8) . . ?
C39 C38 C37 120.8(8) . . ?
O2 C38 C37 122.8(9) . . ?
C38 C39 C40 120.6(9) . . ?
C38 C39 H39 119.7 . . ?
C40 C39 H39 119.7 . . ?
C39 C40 C35 119.8(9) . . ?
C39 C40 H40 120.1 . . ?
C35 C40 H40 120.1 . . ?
C38 O2 C41 117.1(8) . . ?
O2 C41 H41A 109.5 . . ?
O2 C41 H41B 109.5 . . ?
H41A C41 H41B 109.5 . . ?
O2 C41 H41C 109.5 . . ?
H41A C41 H41C 109.5 . . ?
H41B C41 H41C 109.5 . . ?
C43 C42 C47 119.2(7) . . ?
C43 C42 C20 119.8(7) . . ?
C47 C42 C20 121.0(7) . . ?
C44 C43 C42 120.8(8) . . ?
C44 C43 H43 119.6 . . ?
C42 C43 H43 119.6 . . ?
C43 C44 C45 119.1(8) . . ?
C43 C44 H44 120.4 . . ?
C45 C44 H44 120.4 . . ?
C46 C45 C44 121.2(7) . . ?
C46 C45 C48 120.5(8) . . ?
C44 C45 C48 118.3(8) . . ?
C45 C46 C47 119.1(8) . . ?
C45 C46 H46 120.5 . . ?
C47 C46 H46 120.5 . . ?
C46 C47 C42 120.5(8) . . ?
C46 C47 H47 119.7 . . ?
C42 C47 H47 119.7 . . ?
N6 C48 C45 177.8(11) . . ?
C48 N6 Pd1 176.2(9) . . ?
C49 O3 Sn1 127.9(5) . . ?
O3 C49 C54 120.6(7) . . ?
O3 C49 C50 120.4(7) . . ?
C54 C49 C50 119.0(8) . . ?
C49 C50 C51 119.5(8) . . ?
C49 C50 H50 120.3 . . ?
C51 C50 H50 120.3 . . ?
C52 C51 C50 120.5(9) . . ?
C52 C51 H51 119.8 . . ?
C50 C51 H51 119.8 . . ?
C53 C52 C51 119.3(9) . . ?
C53 C52 H52 120.4 . . ?
C51 C52 H52 120.4 . . ?
C54 C53 O4 124.0(7) . . ?
C54 C53 C52 120.7(8) . . ?
O4 C53 C52 115.3(8) . . ?
C53 C54 C49 121.0(7) . . ?
C53 C54 H54 119.5 . . ?
C49 C54 H54 119.5 . . ?
C53 O4 C55 116.6(6) . . ?
O4 C55 C56 108.1(8) . . ?
O4 C55 H55A 110.1 . . ?
C56 C55 H55A 110.1 . . ?
O4 C55 H55B 110.1 . . ?
C56 C55 H55B 110.1 . . ?
H55A C55 H55B 108.4 . . ?
O5 C56 C55 107.7(8) . . ?
O5 C56 H56A 110.2 . . ?
C55 C56 H56A 110.2 . . ?
O5 C56 H56B 110.2 . . ?
C55 C56 H56B 110.2 . . ?
H56A C56 H56B 108.5 . . ?
C57 O5 C56 112.0(8) . . ?
O5 C57 C58 110.3(9) . . ?
O5 C57 H57A 109.6 . . ?
C58 C57 H57A 109.6 . . ?
O5 C57 H57B 109.6 . . ?
C58 C57 H57B 109.6 . . ?
H57A C57 H57B 108.1 . . ?
O6 C58 C57 107.5(8) . . ?
O6 C58 H58A 110.2 . . ?
C57 C58 H58A 110.2 . . ?
O6 C58 H58B 110.2 . . ?
C57 C58 H58B 110.2 . . ?
H58A C58 H58B 108.5 . . ?
C58 O6 C59 111.9(7) . . ?
O6 C59 C60 112.3(8) . . ?
O6 C59 H59A 109.1 . . ?
C60 C59 H59A 109.1 . . ?
O6 C59 H59B 109.1 . . ?
C60 C59 H59B 109.1 . . ?
H59A C59 H59B 107.9 . . ?
N7 C60 C59 109.1(8) . . ?
N7 C60 H60A 109.9 . . ?
C59 C60 H60A 109.9 . . ?
N7 C60 H60B 109.9 . . ?
C59 C60 H60B 109.9 . . ?
H60A C60 H60B 108.3 . . ?
C61 N7 C60 118.5(8) . . ?
C61 N7 Pd1 115.0(6) . . ?
C60 N7 Pd1 126.0(6) . . ?
O7 C61 N7 127.7(9) . . ?
O7 C61 C62 121.4(7) . . ?
N7 C61 C62 110.9(8) . . ?
N8 C62 C63 119.4(9) . . ?
N8 C62 C61 114.7(7) . . ?
C63 C62 C61 125.9(9) . . ?
C62 C63 C64 118.2(9) . . ?
C62 C63 H63 120.9 . . ?
C64 C63 H63 120.9 . . ?
C65 C64 C63 120.3(8) . . ?
C65 C64 H64 119.8 . . ?
C63 C64 H64 119.8 . . ?
C64 C65 C66 119.6(10) . . ?
C64 C65 H65 120.2 . . ?
C66 C65 H65 120.2 . . ?
N8 C66 C65 118.4(9) . . ?
N8 C66 C67 114.9(7) . . ?
C65 C66 C67 126.7(10) . . ?
C62 N8 C66 124.1(7) . . ?
C62 N8 Pd1 118.6(6) . . ?
C66 N8 Pd1 117.2(6) . . ?
O8 C67 N9 127.1(9) . . ?
O8 C67 C66 120.5(8) . . ?
N9 C67 C66 112.4(8) . . ?
C67 N9 C68 118.9(8) . . ?
C67 N9 Pd1 113.8(6) . . ?
C68 N9 Pd1 127.3(6) . . ?
N9 C68 C69 112.6(9) . . ?
N9 C68 H68A 109.1 . . ?
C69 C68 H68A 109.1 . . ?
N9 C68 H68B 109.1 . . ?
C69 C68 H68B 109.1 . . ?
H68A C68 H68B 107.8 . . ?
O9 C69 C68 111.5(10) . . ?
O9 C69 H69A 109.3 . . ?
C68 C69 H69A 109.3 . . ?
O9 C69 H69B 109.3 . . ?
C68 C69 H69B 109.3 . . ?
H69A C69 H69B 108.0 . . ?
C70 O9 C69 112.7(8) . . ?
O9 C70 C71 109.4(9) . . ?
O9 C70 H70A 109.8 . . ?
C71 C70 H70A 109.8 . . ?
O9 C70 H70B 109.8 . . ?
C71 C70 H70B 109.8 . . ?
H70A C70 H70B 108.2 . . ?
O10 C71 C70 105.5(8) . . ?
O10 C71 H71A 110.6 . . ?
C70 C71 H71A 110.6 . . ?
O10 C71 H71B 110.6 . . ?
C70 C71 H71B 110.6 . . ?
H71A C71 H71B 108.8 . . ?
C72 O10 C71 113.3(7) . . ?
O10 C72 C73 106.2(8) . . ?
O10 C72 H72A 110.5 . . ?
C73 C72 H72A 110.5 . . ?
O10 C72 H72B 110.5 . . ?
C73 C72 H72B 110.5 . . ?
H72A C72 H72B 108.7 . . ?
O11 C73 C72 105.9(8) . . ?
O11 C73 H73A 110.6 . . ?
C72 C73 H73A 110.6 . . ?
O11 C73 H73B 110.6 . . ?
C72 C73 H73B 110.6 . . ?
H73A C73 H73B 108.7 . . ?
C74 O11 C73 117.2(7) . . ?
O11 C74 C75 124.6(8) . . ?
O11 C74 C79 114.9(8) . . ?
C75 C74 C79 120.5(8) . . ?
C74 C75 C76 119.9(7) . . ?
C74 C75 H75 120.1 . . ?
C76 C75 H75 120.1 . . ?
O12 C76 C77 120.3(7) . . ?
O12 C76 C75 120.1(7) . . ?
C77 C76 C75 119.6(8) . . ?
C78 C77 C76 119.5(8) . . ?
C78 C77 H77 120.3 . . ?
C76 C77 H77 120.3 . . ?
C77 C78 C79 122.0(8) . . ?
C77 C78 H78 119.0 . . ?
C79 C78 H78 119.0 . . ?
C78 C79 C74 118.5(9) . . ?
C78 C79 H79 120.8 . . ?
C74 C79 H79 120.8 . . ?
C76 O12 Sn1 121.6(5) . . ?
Cl1 C80 Cl2 94.6(13) . . ?
Cl1 C80 H80A 112.8 . . ?
Cl2 C80 H80A 112.8 . . ?
Cl1 C80 H80B 112.8 . . ?
Cl2 C80 H80B 112.8 . . ?
H80A C80 H80B 110.3 . . ?

loop_
_geom_bond_atom_site_label_1
_geom_bond_atom_site_label_2
_geom_bond_distance
_geom_bond_site_symmetry_2
_geom_bond_publ_flag
Sn1 O3 2.039(7) . ?
Sn1 O12 2.050(6) . ?
Sn1 N3 2.083(6) . ?
Sn1 N2 2.087(6) . ?
Sn1 N1 2.099(6) . ?
Sn1 N4 2.109(6) . ?
Pd1 N8 1.918(6) . ?
Pd1 N6 2.003(6) . ?
Pd1 N9 2.038(8) . ?
Pd1 N7 2.051(9) . ?
N1 C1 1.369(8) . ?
N1 C4 1.381(10) . ?
C1 C20 1.410(10) . ?
C1 C2 1.443(11) . ?
C2 C3 1.364(10) . ?
C2 H2 0.9500 . ?
C3 C4 1.428(10) . ?
C3 H3 0.9500 . ?
C4 C5 1.415(9) . ?
C5 C6 1.417(10) . ?
C5 C21 1.495(11) . ?
C6 N2 1.369(9) . ?
C6 C7 1.438(9) . ?
C7 C8 1.357(11) . ?
C7 H7 0.9500 . ?
C8 C9 1.430(10) . ?
C8 H8 0.9500 . ?
C9 N2 1.382(8) . ?
C9 C10 1.409(11) . ?
C10 C11 1.424(10) . ?
C10 C28 1.510(9) . ?
C11 N3 1.381(8) . ?
C11 C12 1.453(11) . ?
C12 C13 1.341(10) . ?
C12 H12 0.9500 . ?
C13 C14 1.443(10) . ?
C13 H13 0.9500 . ?
C14 N3 1.360(10) . ?
C14 C15 1.428(9) . ?
C15 C16 1.400(10) . ?
C15 C35 1.500(10) . ?
C16 N4 1.387(9) . ?
C16 C17 1.441(9) . ?
C17 C18 1.360(11) . ?
C17 H17 0.9500 . ?
C18 C19 1.425(10) . ?
C18 H18 0.9500 . ?
C19 N4 1.377(8) . ?
C19 C20 1.402(11) . ?
C20 C42 1.497(9) . ?
C21 C26 1.387(13) . ?
C21 C22 1.413(12) . ?
C22 C23 1.376(11) . ?
C22 H22 0.9500 . ?
C23 C24 1.377(13) . ?
C23 H23 0.9500 . ?
C24 O1 1.358(10) . ?
C24 C25 1.382(13) . ?
C25 C26 1.392(12) . ?
C25 H25 0.9500 . ?
C26 H26 0.9500 . ?
O1 C27 1.399(13) . ?
C27 H27A 0.9800 . ?
C27 H27B 0.9800 . ?
C27 H27C 0.9800 . ?
C28 C33 1.368(12) . ?
C28 C29 1.376(12) . ?
C29 C30 1.404(10) . ?
C29 H29 0.9500 . ?
C30 C31 1.362(13) . ?
C30 H30 0.9500 . ?
C31 C32 1.373(12) . ?
C31 C34 1.459(10) . ?
C32 C33 1.379(10) . ?
C32 H32 0.9500 . ?
C33 H33 0.9500 . ?
C34 N5 1.128(11) . ?
C35 C36 1.354(13) . ?
C35 C40 1.394(12) . ?
C36 C37 1.413(12) . ?
C36 H36 0.9500 . ?
C37 C38 1.386(13) . ?
C37 H37 0.9500 . ?
C38 C39 1.370(13) . ?
C38 O2 1.380(10) . ?
C39 C40 1.381(12) . ?
C39 H39 0.9500 . ?
C40 H40 0.9500 . ?
O2 C41 1.419(14) . ?
C41 H41A 0.9800 . ?
C41 H41B 0.9800 . ?
C41 H41C 0.9800 . ?
C42 C43 1.392(12) . ?
C42 C47 1.403(11) . ?
C43 C44 1.388(10) . ?
C43 H43 0.9500 . ?
C44 C45 1.392(12) . ?
C44 H44 0.9500 . ?
C45 C46 1.389(12) . ?
C45 C48 1.443(10) . ?
C46 C47 1.392(10) . ?
C46 H46 0.9500 . ?
C47 H47 0.9500 . ?
C48 N6 1.137(10) . ?
O3 C49 1.347(10) . ?
C49 C54 1.391(10) . ?
C49 C50 1.396(11) . ?
C50 C51 1.397(14) . ?
C50 H50 0.9500 . ?
C51 C52 1.386(13) . ?
C51 H51 0.9500 . ?
C52 C53 1.384(12) . ?
C52 H52 0.9500 . ?
C53 C54 1.364(12) . ?
C53 O4 1.378(9) . ?
C54 H54 0.9500 . ?
O4 C55 1.418(10) . ?
C55 C56 1.499(11) . ?
C55 H55A 0.9900 . ?
C55 H55B 0.9900 . ?
C56 O5 1.404(12) . ?
C56 H56A 0.9900 . ?
C56 H56B 0.9900 . ?
O5 C57 1.403(11) . ?
C57 C58 1.504(13) . ?
C57 H57A 0.9900 . ?
C57 H57B 0.9900 . ?
C58 O6 1.415(11) . ?
C58 H58A 0.9900 . ?
C58 H58B 0.9900 . ?
O6 C59 1.425(10) . ?
C59 C60 1.528(14) . ?
C59 H59A 0.9900 . ?
C59 H59B 0.9900 . ?
C60 N7 1.447(12) . ?
C60 H60A 0.9900 . ?
C60 H60B 0.9900 . ?
N7 C61 1.357(10) . ?
C61 O7 1.211(11) . ?
C61 C62 1.525(13) . ?
C62 N8 1.326(12) . ?
C62 C63 1.386(10) . ?
C63 C64 1.401(14) . ?
C63 H63 0.9500 . ?
C64 C65 1.367(14) . ?
C64 H64 0.9500 . ?
C65 C66 1.388(11) . ?
C65 H65 0.9500 . ?
C66 N8 1.339(12) . ?
C66 C67 1.507(14) . ?
C67 O8 1.226(12) . ?
C67 N9 1.358(11) . ?
N9 C68 1.449(12) . ?
C68 C69 1.527(16) . ?
C68 H68A 0.9900 . ?
C68 H68B 0.9900 . ?
C69 O9 1.439(12) . ?
C69 H69A 0.9900 . ?
C69 H69B 0.9900 . ?
O9 C70 1.404(11) . ?
C70 C71 1.497(14) . ?
C70 H70A 0.9900 . ?
C70 H70B 0.9900 . ?
C71 O10 1.430(10) . ?
C71 H71A 0.9900 . ?
C71 H71B 0.9900 . ?
O10 C72 1.416(12) . ?
C72 C73 1.510(12) . ?
C72 H72A 0.9900 . ?
C72 H72B 0.9900 . ?
C73 O11 1.423(11) . ?
C73 H73A 0.9900 . ?
C73 H73B 0.9900 . ?
O11 C74 1.387(10) . ?
C74 C75 1.391(13) . ?
C74 C79 1.399(12) . ?
C75 C76 1.400(11) . ?
C75 H75 0.9500 . ?
C76 O12 1.355(10) . ?
C76 C77 1.395(12) . ?
C77 C78 1.379(13) . ?
C77 H77 0.9500 . ?
C78 C79 1.383(13) . ?
C78 H78 0.9500 . ?
C79 H79 0.9500 . ?
C80 Cl1 1.721(19) . ?
C80 Cl2 1.78(2) . ?
C80 H80A 0.9900 . ?
C80 H80B 0.9900 . ?
